data_4328979
loop_
_publ_author_name
'Kensuke Naka'
'Takuji Kato'
'Seiji Watase'
'Kimihiro Matsukawa'

_publ_contact_author_email naka@chem.kit.ac.jp
_publ_contact_author_fax +81-75-724-7534
_publ_contact_author_name 'Kensuke Naka'
_publ_contact_author_phone +81-75-724-7534
_publ_section_title
;
 Organic Vapor Triggered Repeatable On-Off Crystalline-State Luminescence
 Switching
;
_journal_name_full 'Inorganic Chemistry'
_journal_page_first 4420
_journal_page_last 4422
_journal_paper_doi 10.1021/ic300173t
_journal_volume 51
_journal_year 2012
_chemical_formula_moiety 'C54 H88 As4 Cl4 I2 O16 Pt '
_chemical_formula_sum 'C54 H88 As4 Cl4 I2 O16 Pt'
_chemical_formula_weight 1883.68
_space_group_IT_number 2
_symmetry_cell_setting triclinic
_symmetry_Int_Tables_number 2
_symmetry_space_group_name_Hall '-P 1'
_symmetry_space_group_name_H-M 'P -1'
_cell_angle_alpha 69.0746(12)
_cell_angle_beta 68.9500(11)
_cell_angle_gamma 88.8248(13)
_cell_formula_units_Z 1
_cell_length_a 10.6133(4)
_cell_length_b 13.4145(6)
_cell_length_c 14.3814(5)
_cell_measurement_reflns_used 17776
_cell_measurement_temperature 296.1
_cell_measurement_theta_max 27.5
_cell_measurement_theta_min 3.1
_cell_volume 1771.15(12)
_computing_cell_refinement PROCESS-AUTO
_computing_data_collection PROCESS-AUTO
_computing_data_reduction CrystalStructure
_computing_publication_material 'CrystalStructure 3.8'
_computing_structure_refinement CRYSTALS
_computing_structure_solution 'DIRDIF99 (PATTY)'
_diffrn_detector_area_resol_mean 10.00
_diffrn_measured_fraction_theta_full 0.991
_diffrn_measured_fraction_theta_max 0.991
_diffrn_measurement_device_type 'Rigaku RAXIS-RAPID'
_diffrn_measurement_method \w
_diffrn_radiation_type 'Mo K\a'
_diffrn_radiation_wavelength 0.71075
_diffrn_reflns_av_R_equivalents 0.044
_diffrn_reflns_limit_h_max 12
_diffrn_reflns_limit_h_min -13
_diffrn_reflns_limit_k_max 17
_diffrn_reflns_limit_k_min -17
_diffrn_reflns_limit_l_max 18
_diffrn_reflns_limit_l_min -18
_diffrn_reflns_number 17082
_diffrn_reflns_theta_full 27.47
_diffrn_reflns_theta_max 27.47
_exptl_absorpt_coefficient_mu 4.908
_exptl_absorpt_correction_T_max 0.479
_exptl_absorpt_correction_T_min 0.281
_exptl_absorpt_correction_type numerical
_exptl_absorpt_process_details
;
    Higashi, T. (1999). Program for Absorption Correction.
    Rigaku Corporation, Tokyo, Japan.
;
_exptl_crystal_colour red
_exptl_crystal_density_diffrn 1.766
_exptl_crystal_description block
_exptl_crystal_F_000 924.00
_exptl_crystal_size_max 0.30
_exptl_crystal_size_mid 0.25
_exptl_crystal_size_min 0.15
_refine_diff_density_max 2.23
_refine_diff_density_min -1.21
_refine_ls_extinction_coef 9(5)
_refine_ls_extinction_method 'Larson (1970) Crystallographic Computing eq. 22'
_refine_ls_goodness_of_fit_ref 1.015
_refine_ls_hydrogen_treatment refall
_refine_ls_number_parameters 397
_refine_ls_number_reflns 6127
_refine_ls_R_factor_gt 0.0421
_refine_ls_shift/su_max 0.0000
_refine_ls_structure_factor_coef Fsqd
_refine_ls_weighting_details 'w = 1/[0.0010Fo^2^ + 1.0000\s(Fo^2^)]/(4Fo^2^)'
_refine_ls_weighting_scheme calc
_refine_ls_wR_factor_ref 0.0966
_reflns_number_gt 6100
_reflns_number_total 8044
_reflns_threshold_expression F^2^>2.0\s(F^2^)
_cod_data_source_file ic300173t_si_003_2.cif
_cod_data_source_block '_trans-PtI2(cis-DHDAtBu)2_including_CH2Cl2'
_cod_original_formula_sum 'C54 H88 As4 Cl4 I2 O16 Pt '
_cod_database_code 4328979

loop_
_symmetry_equiv_pos_site_id
_symmetry_equiv_pos_as_xyz
1 +X,+Y,+Z
2 -X,-Y,-Z

loop_
_atom_site_label
_atom_site_type_symbol
_atom_site_fract_x
_atom_site_fract_y
_atom_site_fract_z
_atom_site_U_iso_or_equiv
_atom_site_adp_type
_atom_site_occupancy
_atom_site_symmetry_multiplicity
_atom_site_calc_flag
_atom_site_refinement_flags
Pt(1) Pt 0.0000 1.0000 0.0000 0.01447(8) Uani 1.00 2 d S
I(1) I 0.15643(4) 1.07200(4) -0.20316(3) 0.02781(12) Uani 1.00 1 d .
As(1) As 0.17997(6) 0.92442(5) 0.05577(5) 0.01578(14) Uani 1.00 1 d .
As(2) As 0.09848(7) 0.77885(5) 0.34609(5) 0.01985(15) Uani 1.00 1 d .
Cl(1) Cl 0.6530(11) 1.4573(8) 0.3528(8) 0.302(4) Uiso 1.00 1 d .
Cl(2) Cl 0.588(2) 1.625(2) 0.414(2) 0.727(17) Uiso 1.00 1 d .
O(1) O 0.1865(5) 1.1531(4) 0.1634(4) 0.0405(14) Uani 1.00 1 d .
O(2) O 0.3312(4) 1.1364(3) 0.0116(3) 0.0209(11) Uani 1.00 1 d .
O(3) O 0.3691(5) 1.0276(4) 0.2667(4) 0.0455(16) Uani 1.00 1 d .
O(4) O 0.1840(4) 0.9375(3) 0.4170(3) 0.0243(11) Uani 1.00 1 d .
O(5) O 0.0027(4) 0.5500(3) 0.3665(3) 0.0310(12) Uani 1.00 1 d .
O(6) O 0.2119(4) 0.5530(3) 0.2464(3) 0.0205(10) Uani 1.00 1 d .
O(7) O 0.0528(5) 0.6223(3) 0.1086(3) 0.0309(13) Uani 1.00 1 d .
O(8) O 0.2156(4) 0.7483(3) -0.0326(3) 0.0256(12) Uani 1.00 1 d .
C(1) C 0.3648(6) 0.9447(5) -0.0477(5) 0.0238(16) Uani 1.00 1 d .
C(2) C 0.2247(8) 0.7005(5) 0.4090(5) 0.035(2) Uani 1.00 1 d .
C(3) C 0.2112(6) 0.9789(4) 0.1557(4) 0.0192(15) Uani 1.00 1 d .
C(4) C 0.2024(6) 0.9194(4) 0.2567(4) 0.0186(14) Uani 1.00 1 d .
C(5) C 0.1258(6) 0.7177(4) 0.2362(4) 0.0203(15) Uani 1.00 1 d .
C(6) C 0.1434(6) 0.7685(4) 0.1325(4) 0.0183(15) Uani 1.00 1 d .
C(7) C 0.2419(6) 1.1002(5) 0.1124(5) 0.0242(16) Uani 1.00 1 d .
C(8) C 0.3656(7) 1.2548(5) -0.0540(5) 0.0266(17) Uani 1.00 1 d .
C(9) C 0.4673(8) 1.2571(6) -0.1603(6) 0.039(2) Uani 1.00 1 d .
C(10) C 0.2386(8) 1.3002(6) -0.0656(6) 0.043(2) Uani 1.00 1 d .
C(11) C 0.4323(9) 1.3056(6) -0.0008(6) 0.043(2) Uani 1.00 1 d .
C(12) C 0.2621(6) 0.9711(5) 0.3114(4) 0.0234(16) Uani 1.00 1 d .
C(13) C 0.2312(7) 0.9665(5) 0.4917(5) 0.0317(19) Uani 1.00 1 d .
C(14) C 0.2402(11) 1.0881(6) 0.4597(7) 0.062(3) Uani 1.00 1 d .
C(15) C 0.3611(9) 0.9194(7) 0.4927(7) 0.052(2) Uani 1.00 1 d .
C(16) C 0.1151(9) 0.9109(7) 0.5985(6) 0.050(2) Uani 1.00 1 d .
C(17) C 0.1039(6) 0.5973(4) 0.2896(4) 0.0212(16) Uani 1.00 1 d .
C(18) C 0.2162(7) 0.4348(5) 0.2897(5) 0.0276(17) Uani 1.00 1 d .
C(19) C 0.3520(7) 0.4209(5) 0.2169(5) 0.035(2) Uani 1.00 1 d .
C(20) C 0.1007(8) 0.3794(6) 0.2798(7) 0.043(2) Uani 1.00 1 d .
C(21) C 0.2142(9) 0.4015(6) 0.4034(5) 0.041(2) Uani 1.00 1 d .
C(22) C 0.1298(6) 0.7023(5) 0.0698(5) 0.0209(15) Uani 1.00 1 d .
C(23) C 0.2346(7) 0.6966(5) -0.1120(5) 0.0267(18) Uani 1.00 1 d .
C(24) C 0.3435(8) 0.7742(6) -0.2116(5) 0.042(2) Uani 1.00 1 d .
C(25) C 0.1031(8) 0.6893(7) -0.1306(6) 0.043(2) Uani 1.00 1 d .
C(26) C 0.2821(8) 0.5870(5) -0.0729(6) 0.036(2) Uani 1.00 1 d .
C(27) C 0.7105(15) 1.5913(11) 0.3599(12) 0.100(4) Uiso 1.00 1 d .
H(1) H 0.3773 0.8879 -0.0737 0.029 Uiso 1.00 1 c R
H(2) H 0.4271 0.9447 -0.0141 0.029 Uiso 1.00 1 c R
H(3) H 0.3802 1.0115 -0.1060 0.029 Uiso 1.00 1 c R
H(4) H 0.2795 0.6662 0.3638 0.045 Uiso 1.00 1 c R
H(5) H 0.1744 0.6479 0.4780 0.045 Uiso 1.00 1 c R
H(6) H 0.2813 0.7495 0.4156 0.045 Uiso 1.00 1 c R
H(7) H 0.5564 1.2592 -0.1595 0.044 Uiso 1.00 1 c R
H(8) H 0.4625 1.3191 -0.2169 0.044 Uiso 1.00 1 c R
H(9) H 0.4474 1.1944 -0.1711 0.044 Uiso 1.00 1 c R
H(10) H 0.2306 1.2963 -0.1279 0.047 Uiso 1.00 1 c R
H(11) H 0.2437 1.3732 -0.0720 0.047 Uiso 1.00 1 c R
H(12) H 0.1615 1.2599 -0.0040 0.047 Uiso 1.00 1 c R
H(13) H 0.3644 1.3275 0.0498 0.052 Uiso 1.00 1 c R
H(14) H 0.4948 1.3663 -0.0541 0.052 Uiso 1.00 1 c R
H(15) H 0.4792 1.2545 0.0351 0.052 Uiso 1.00 1 c R
H(16) H 0.3290 1.1201 0.4091 0.082 Uiso 1.00 1 c R
H(17) H 0.2218 1.1053 0.5215 0.082 Uiso 1.00 1 c R
H(18) H 0.1754 1.1149 0.4283 0.082 Uiso 1.00 1 c R
H(19) H 0.3398 0.8496 0.5475 0.071 Uiso 1.00 1 c R
H(20) H 0.4148 0.9641 0.5064 0.071 Uiso 1.00 1 c R
H(21) H 0.4105 0.9147 0.4250 0.071 Uiso 1.00 1 c R
H(22) H 0.0484 0.9584 0.6091 0.061 Uiso 1.00 1 c R
H(23) H 0.1485 0.8915 0.6549 0.061 Uiso 1.00 1 c R
H(24) H 0.0753 0.8481 0.5985 0.061 Uiso 1.00 1 c R
H(25) H 0.3424 0.4105 0.1577 0.040 Uiso 1.00 1 c R
H(26) H 0.3852 0.3601 0.2554 0.040 Uiso 1.00 1 c R
H(27) H 0.4143 0.4833 0.1913 0.040 Uiso 1.00 1 c R
H(28) H 0.0218 0.3637 0.3434 0.053 Uiso 1.00 1 c R
H(29) H 0.1263 0.3145 0.2700 0.053 Uiso 1.00 1 c R
H(30) H 0.0818 0.4255 0.2199 0.053 Uiso 1.00 1 c R
H(31) H 0.3048 0.4055 0.4007 0.046 Uiso 1.00 1 c R
H(32) H 0.1709 0.3298 0.4445 0.046 Uiso 1.00 1 c R
H(33) H 0.1655 0.4483 0.4358 0.046 Uiso 1.00 1 c R
H(34) H 0.3025 0.8264 -0.2525 0.052 Uiso 1.00 1 c R
H(35) H 0.3961 0.7361 -0.2535 0.052 Uiso 1.00 1 c R
H(36) H 0.4008 0.8091 -0.1916 0.052 Uiso 1.00 1 c R
H(37) H 0.0490 0.6230 -0.0810 0.056 Uiso 1.00 1 c R
H(38) H 0.1239 0.6931 -0.2019 0.056 Uiso 1.00 1 c R
H(39) H 0.0545 0.7472 -0.1205 0.056 Uiso 1.00 1 c R
H(40) H 0.3786 0.5947 -0.0989 0.048 Uiso 1.00 1 c R
H(41) H 0.2509 0.5404 -0.0987 0.048 Uiso 1.00 1 c R
H(42) H 0.2464 0.5575 0.0035 0.048 Uiso 1.00 1 c R
H(43) H 0.7677 1.5788 0.3997 0.120 Uiso 1.00 1 c R
H(44) H 0.7572 1.6434 0.2898 0.120 Uiso 1.00 1 c R

loop_
_atom_site_aniso_label
_atom_site_aniso_U_11
_atom_site_aniso_U_22
_atom_site_aniso_U_33
_atom_site_aniso_U_12
_atom_site_aniso_U_13
_atom_site_aniso_U_23
Pt(1) 0.01700(18) 0.01352(18) 0.01423(17) 0.00379(13) -0.00658(14) -0.00610(13)
I(1) 0.0246(2) 0.0381(2) 0.0168(2) 0.0079(2) -0.00603(18) -0.00776(19)
As(1) 0.0184(3) 0.0147(3) 0.0152(2) 0.0045(2) -0.0070(2) -0.0061(2)
As(2) 0.0244(3) 0.0174(3) 0.0150(2) 0.0017(2) -0.0044(2) -0.0060(2)
O(1) 0.054(3) 0.024(2) 0.028(2) 0.002(2) 0.006(2) -0.013(2)
O(2) 0.026(2) 0.017(2) 0.018(2) 0.0029(18) -0.0059(19) -0.0068(17)
O(3) 0.041(3) 0.064(3) 0.028(2) -0.023(2) -0.004(2) -0.021(2)
O(4) 0.030(2) 0.025(2) 0.021(2) -0.0034(19) -0.010(2) -0.0109(19)
O(5) 0.031(2) 0.022(2) 0.026(2) 0.001(2) 0.003(2) -0.007(2)
O(6) 0.024(2) 0.014(2) 0.021(2) 0.0023(17) -0.0062(19) -0.0051(17)
O(7) 0.037(2) 0.025(2) 0.033(2) -0.004(2) -0.015(2) -0.011(2)
O(8) 0.034(2) 0.024(2) 0.020(2) 0.002(2) -0.006(2) -0.0125(19)
C(1) 0.023(3) 0.024(3) 0.025(3) 0.005(2) -0.006(2) -0.013(2)
C(2) 0.048(4) 0.033(4) 0.032(3) 0.012(3) -0.026(3) -0.011(3)
C(3) 0.025(3) 0.018(2) 0.018(2) 0.004(2) -0.010(2) -0.009(2)
C(4) 0.021(3) 0.018(2) 0.017(2) -0.002(2) -0.004(2) -0.008(2)
C(5) 0.019(3) 0.019(3) 0.021(3) 0.001(2) -0.003(2) -0.009(2)
C(6) 0.020(3) 0.018(3) 0.021(3) 0.007(2) -0.010(2) -0.010(2)
C(7) 0.027(3) 0.020(3) 0.023(3) 0.002(2) -0.008(2) -0.006(2)
C(8) 0.032(3) 0.018(3) 0.023(3) -0.001(2) -0.010(3) -0.000(2)
C(9) 0.049(4) 0.026(3) 0.034(4) 0.003(3) -0.008(3) -0.009(3)
C(10) 0.043(4) 0.028(4) 0.046(4) 0.009(3) -0.019(4) -0.000(3)
C(11) 0.059(5) 0.032(4) 0.039(4) -0.009(3) -0.022(4) -0.010(3)
C(12) 0.030(3) 0.022(3) 0.016(2) -0.002(2) -0.006(2) -0.008(2)
C(13) 0.044(4) 0.034(3) 0.023(3) -0.006(3) -0.015(3) -0.015(3)
C(14) 0.118(9) 0.037(4) 0.050(5) -0.006(5) -0.048(6) -0.019(4)
C(15) 0.060(5) 0.068(6) 0.049(5) 0.002(4) -0.041(4) -0.025(4)
C(16) 0.066(6) 0.057(5) 0.029(4) -0.011(4) -0.018(4) -0.018(3)
C(17) 0.029(3) 0.016(3) 0.020(3) 0.001(2) -0.011(2) -0.006(2)
C(18) 0.037(3) 0.014(3) 0.029(3) 0.004(2) -0.010(3) -0.007(2)
C(19) 0.041(4) 0.027(3) 0.032(3) 0.010(3) -0.005(3) -0.013(3)
C(20) 0.048(5) 0.028(4) 0.055(5) -0.004(3) -0.017(4) -0.021(3)
C(21) 0.059(5) 0.028(4) 0.027(3) 0.014(3) -0.015(3) -0.003(3)
C(22) 0.022(3) 0.019(3) 0.021(3) 0.008(2) -0.009(2) -0.007(2)
C(23) 0.035(3) 0.029(3) 0.026(3) 0.009(3) -0.014(3) -0.020(2)
C(24) 0.056(5) 0.046(4) 0.027(3) 0.008(4) -0.011(3) -0.022(3)
C(25) 0.039(4) 0.068(5) 0.034(4) 0.013(4) -0.015(3) -0.033(4)
C(26) 0.046(4) 0.034(4) 0.040(4) 0.014(3) -0.018(3) -0.025(3)

loop_
_atom_type_symbol
_atom_type_description
_atom_type_scat_dispersion_real
_atom_type_scat_dispersion_imag
_atom_type_scat_source
C C 0.003 0.002
;
International Tables for Crystallography
(1992, Vol. C, Tables 4.2.6.8 and 6.1.1.4)
;
H H 0.000 0.000
;
International Tables for Crystallography
(1992, Vol. C, Table 6.1.1.4)
;
O O 0.011 0.006
;
International Tables for Crystallography
(1992, Vol. C, Tables 4.2.6.8 and 6.1.1.4)
;
As As 0.050 2.006
;
International Tables for Crystallography
(1992, Vol. C, Tables 4.2.6.8 and 6.1.1.4)
;
Pt Pt -1.703 8.390
;
International Tables for Crystallography
(1992, Vol. C, Tables 4.2.6.8 and 6.1.1.4)
;
I I -0.474 1.812
;
International Tables for Crystallography
(1992, Vol. C, Tables 4.2.6.8 and 6.1.1.4)
;
Cl Cl 0.148 0.159
;
International Tables for Crystallography
(1992, Vol. C, Tables 4.2.6.8 and 6.1.1.4)
;

loop_
_geom_angle_atom_site_label_1
_geom_angle_atom_site_label_2
_geom_angle_atom_site_label_3
_geom_angle
_geom_angle_publ_flag
_geom_angle_site_symmetry_1
_geom_angle_site_symmetry_3
I(1) Pt(1) I(1) 180.000(16) yes . 2_575
I(1) Pt(1) As(1) 93.113(16) yes . .
I(1) Pt(1) As(1) 86.887(16) yes . 2_575
I(1) Pt(1) As(1) 86.887(16) yes 2_575 .
I(1) Pt(1) As(1) 93.113(16) yes 2_575 2_575
As(1) Pt(1) As(1) 180.00(3) yes . 2_575
Pt(1) As(1) C(1) 121.1(2) yes . .
Pt(1) As(1) C(3) 113.07(19) yes . .
Pt(1) As(1) C(6) 113.1(2) yes . .
C(1) As(1) C(3) 100.2(3) yes . .
C(1) As(1) C(6) 103.0(2) yes . .
C(3) As(1) C(6) 104.4(2) yes . .
C(2) As(2) C(4) 102.3(3) yes . .
C(2) As(2) C(5) 98.2(3) yes . .
C(4) As(2) C(5) 99.9(2) yes . .
C(7) O(2) C(8) 120.8(5) yes . .
C(12) O(4) C(13) 120.3(5) yes . .
C(17) O(6) C(18) 121.5(4) yes . .
C(22) O(8) C(23) 122.1(5) yes . .
As(1) C(3) C(4) 126.2(5) yes . .
As(1) C(3) C(7) 113.6(4) yes . .
C(4) C(3) C(7) 120.1(7) yes . .
As(2) C(4) C(3) 125.8(6) yes . .
As(2) C(4) C(12) 115.7(3) yes . .
C(3) C(4) C(12) 118.0(5) yes . .
As(2) C(5) C(6) 128.6(5) yes . .
As(2) C(5) C(17) 108.5(4) yes . .
C(6) C(5) C(17) 122.3(7) yes . .
As(1) C(6) C(5) 124.7(5) yes . .
As(1) C(6) C(22) 116.5(4) yes . .
C(5) C(6) C(22) 118.7(5) yes . .
O(1) C(7) O(2) 126.8(5) yes . .
O(1) C(7) C(3) 122.6(5) yes . .
O(2) C(7) C(3) 110.5(6) yes . .
O(2) C(8) C(9) 102.1(5) yes . .
O(2) C(8) C(10) 108.8(5) yes . .
O(2) C(8) C(11) 108.1(5) yes . .
C(9) C(8) C(10) 111.4(7) yes . .
C(9) C(8) C(11) 110.9(6) yes . .
C(10) C(8) C(11) 114.7(7) yes . .
O(3) C(12) O(4) 126.3(8) yes . .
O(3) C(12) C(4) 123.4(6) yes . .
O(4) C(12) C(4) 110.2(5) yes . .
O(4) C(13) C(14) 108.4(6) yes . .
O(4) C(13) C(15) 109.6(7) yes . .
O(4) C(13) C(16) 101.5(6) yes . .
C(14) C(13) C(15) 115.2(8) yes . .
C(14) C(13) C(16) 110.6(7) yes . .
C(15) C(13) C(16) 110.7(6) yes . .
O(5) C(17) O(6) 125.9(5) yes . .
O(5) C(17) C(5) 122.1(5) yes . .
O(6) C(17) C(5) 111.8(4) yes . .
O(6) C(18) C(19) 103.5(4) yes . .
O(6) C(18) C(20) 108.3(6) yes . .
O(6) C(18) C(21) 108.5(6) yes . .
C(19) C(18) C(20) 111.1(7) yes . .
C(19) C(18) C(21) 109.4(7) yes . .
C(20) C(18) C(21) 115.3(5) yes . .
O(7) C(22) O(8) 127.0(7) yes . .
O(7) C(22) C(6) 123.4(5) yes . .
O(8) C(22) C(6) 109.6(5) yes . .
O(8) C(23) C(24) 102.5(6) yes . .
O(8) C(23) C(25) 109.8(6) yes . .
O(8) C(23) C(26) 109.6(6) yes . .
C(24) C(23) C(25) 110.6(6) yes . .
C(24) C(23) C(26) 111.6(6) yes . .
C(25) C(23) C(26) 112.3(7) yes . .
Cl(1) C(27) Cl(2) 104.2(16) yes . .
As(1) C(1) H(1) 109.5 no . .
As(1) C(1) H(2) 109.5 no . .
As(1) C(1) H(3) 109.4 no . .
H(1) C(1) H(2) 109.5 no . .
H(1) C(1) H(3) 109.5 no . .
H(2) C(1) H(3) 109.5 no . .
As(2) C(2) H(4) 109.5 no . .
As(2) C(2) H(5) 109.4 no . .
As(2) C(2) H(6) 109.5 no . .
H(4) C(2) H(5) 109.5 no . .
H(4) C(2) H(6) 109.5 no . .
H(5) C(2) H(6) 109.5 no . .
C(8) C(9) H(7) 109.3 no . .
C(8) C(9) H(8) 109.6 no . .
C(8) C(9) H(9) 109.4 no . .
H(7) C(9) H(8) 109.5 no . .
H(7) C(9) H(9) 109.5 no . .
H(8) C(9) H(9) 109.5 no . .
C(8) C(10) H(10) 109.5 no . .
C(8) C(10) H(11) 109.4 no . .
C(8) C(10) H(12) 109.4 no . .
H(10) C(10) H(11) 109.5 no . .
H(10) C(10) H(12) 109.5 no . .
H(11) C(10) H(12) 109.5 no . .
C(8) C(11) H(13) 109.5 no . .
C(8) C(11) H(14) 109.4 no . .
C(8) C(11) H(15) 109.5 no . .
H(13) C(11) H(14) 109.5 no . .
H(13) C(11) H(15) 109.5 no . .
H(14) C(11) H(15) 109.5 no . .
C(13) C(14) H(16) 109.4 no . .
C(13) C(14) H(17) 109.6 no . .
C(13) C(14) H(18) 109.5 no . .
H(16) C(14) H(17) 109.5 no . .
H(16) C(14) H(18) 109.5 no . .
H(17) C(14) H(18) 109.5 no . .
C(13) C(15) H(19) 109.4 no . .
C(13) C(15) H(20) 109.5 no . .
C(13) C(15) H(21) 109.6 no . .
H(19) C(15) H(20) 109.5 no . .
H(19) C(15) H(21) 109.5 no . .
H(20) C(15) H(21) 109.5 no . .
C(13) C(16) H(22) 109.3 no . .
C(13) C(16) H(23) 109.5 no . .
C(13) C(16) H(24) 109.5 no . .
H(22) C(16) H(23) 109.5 no . .
H(22) C(16) H(24) 109.5 no . .
H(23) C(16) H(24) 109.5 no . .
C(18) C(19) H(25) 109.4 no . .
C(18) C(19) H(26) 109.5 no . .
C(18) C(19) H(27) 109.5 no . .
H(25) C(19) H(26) 109.5 no . .
H(25) C(19) H(27) 109.5 no . .
H(26) C(19) H(27) 109.5 no . .
C(18) C(20) H(28) 109.4 no . .
C(18) C(20) H(29) 109.4 no . .
C(18) C(20) H(30) 109.5 no . .
H(28) C(20) H(29) 109.5 no . .
H(28) C(20) H(30) 109.5 no . .
H(29) C(20) H(30) 109.5 no . .
C(18) C(21) H(31) 109.6 no . .
C(18) C(21) H(32) 109.4 no . .
C(18) C(21) H(33) 109.5 no . .
H(31) C(21) H(32) 109.5 no . .
H(31) C(21) H(33) 109.5 no . .
H(32) C(21) H(33) 109.5 no . .
C(23) C(24) H(34) 109.5 no . .
C(23) C(24) H(35) 109.4 no . .
C(23) C(24) H(36) 109.4 no . .
H(34) C(24) H(35) 109.5 no . .
H(34) C(24) H(36) 109.5 no . .
H(35) C(24) H(36) 109.5 no . .
C(23) C(25) H(37) 109.5 no . .
C(23) C(25) H(38) 109.5 no . .
C(23) C(25) H(39) 109.4 no . .
H(37) C(25) H(38) 109.5 no . .
H(37) C(25) H(39) 109.5 no . .
H(38) C(25) H(39) 109.5 no . .
C(23) C(26) H(40) 109.4 no . .
C(23) C(26) H(41) 109.5 no . .
C(23) C(26) H(42) 109.5 no . .
H(40) C(26) H(41) 109.5 no . .
H(40) C(26) H(42) 109.5 no . .
H(41) C(26) H(42) 109.5 no . .
Cl(1) C(27) H(43) 110.7 no . .
Cl(1) C(27) H(44) 110.7 no . .
Cl(2) C(27) H(43) 110.5 no . .
Cl(2) C(27) H(44) 111.2 no . .
H(43) C(27) H(44) 109.5 no . .

loop_
_geom_bond_atom_site_label_1
_geom_bond_atom_site_label_2
_geom_bond_distance
_geom_bond_publ_flag
_geom_bond_site_symmetry_2
Pt(1) I(1) 2.6060(3) yes .
Pt(1) I(1) 2.6060(3) yes 2_575
Pt(1) As(1) 2.4000(6) yes .
Pt(1) As(1) 2.4000(6) yes 2_575
As(1) C(1) 1.942(5) yes .
As(1) C(3) 1.952(8) yes .
As(1) C(6) 1.955(5) yes .
As(2) C(2) 1.962(9) yes .
As(2) C(4) 1.939(5) yes .
As(2) C(5) 1.961(7) yes .
Cl(1) C(27) 1.96(2) yes .
Cl(2) C(27) 1.41(3) yes .
O(1) C(7) 1.197(9) yes .
O(2) C(7) 1.328(6) yes .
O(2) C(8) 1.501(7) yes .
O(3) C(12) 1.200(8) yes .
O(4) C(12) 1.348(7) yes .
O(4) C(13) 1.500(11) yes .
O(5) C(17) 1.205(6) yes .
O(6) C(17) 1.333(7) yes .
O(6) C(18) 1.489(7) yes .
O(7) C(22) 1.188(7) yes .
O(8) C(22) 1.337(6) yes .
O(8) C(23) 1.491(10) yes .
C(3) C(4) 1.354(8) yes .
C(3) C(7) 1.514(8) yes .
C(4) C(12) 1.506(11) yes .
C(5) C(6) 1.342(8) yes .
C(5) C(17) 1.501(8) yes .
C(6) C(22) 1.514(11) yes .
C(8) C(9) 1.511(10) yes .
C(8) C(10) 1.507(11) yes .
C(8) C(11) 1.527(14) yes .
C(13) C(14) 1.524(11) yes .
C(13) C(15) 1.508(12) yes .
C(13) C(16) 1.515(9) yes .
C(18) C(19) 1.500(9) yes .
C(18) C(20) 1.521(13) yes .
C(18) C(21) 1.526(11) yes .
C(23) C(24) 1.505(8) yes .
C(23) C(25) 1.524(12) yes .
C(23) C(26) 1.521(10) yes .
C(1) H(1) 0.950 no .
C(1) H(2) 0.950 no .
C(1) H(3) 0.950 no .
C(2) H(4) 0.950 no .
C(2) H(5) 0.950 no .
C(2) H(6) 0.950 no .
C(9) H(7) 0.950 no .
C(9) H(8) 0.950 no .
C(9) H(9) 0.950 no .
C(10) H(10) 0.950 no .
C(10) H(11) 0.950 no .
C(10) H(12) 0.950 no .
C(11) H(13) 0.950 no .
C(11) H(14) 0.950 no .
C(11) H(15) 0.950 no .
C(14) H(16) 0.950 no .
C(14) H(17) 0.950 no .
C(14) H(18) 0.950 no .
C(15) H(19) 0.950 no .
C(15) H(20) 0.950 no .
C(15) H(21) 0.950 no .
C(16) H(22) 0.950 no .
C(16) H(23) 0.950 no .
C(16) H(24) 0.950 no .
C(19) H(25) 0.950 no .
C(19) H(26) 0.950 no .
C(19) H(27) 0.950 no .
C(20) H(28) 0.950 no .
C(20) H(29) 0.950 no .
C(20) H(30) 0.950 no .
C(21) H(31) 0.950 no .
C(21) H(32) 0.950 no .
C(21) H(33) 0.950 no .
C(24) H(34) 0.950 no .
C(24) H(35) 0.950 no .
C(24) H(36) 0.950 no .
C(25) H(37) 0.950 no .
C(25) H(38) 0.950 no .
C(25) H(39) 0.950 no .
C(26) H(40) 0.950 no .
C(26) H(41) 0.950 no .
C(26) H(42) 0.950 no .
C(27) H(43) 0.950 no .
C(27) H(44) 0.950 no .

loop_
_geom_contact_atom_site_label_1
_geom_contact_atom_site_label_2
_geom_contact_distance
_geom_contact_site_symmetry_2
Cl(1) Cl(2) 3.21(2) 2_686
Cl(2) Cl(1) 3.21(2) 2_686
Cl(2) Cl(2) 3.44(3) 2_686
O(1) C(16) 3.585(8) 2_576
O(2) C(1) 3.539(8) 2_675
O(3) C(1) 3.294(7) 2_675
O(5) O(5) 3.566(7) 2_566
O(5) C(21) 3.561(9) 2_566
O(5) C(27) 3.169(17) 1_445
C(1) O(2) 3.539(8) 2_675
C(1) O(3) 3.294(7) 2_675
C(16) O(1) 3.585(8) 2_576
C(21) O(5) 3.561(9) 2_566
C(27) O(5) 3.169(17) 1_665
I(1) H(44) 3.591 2_685
As(2) H(32) 3.196 2_566
Cl(1) H(5) 3.451 2_676
Cl(1) H(8) 3.420 2_685
Cl(1) H(10) 3.545 2_685
Cl(1) H(31) 3.543 1_565
Cl(1) H(35) 3.506 2_675
Cl(1) H(41) 3.412 2_675
Cl(2) H(4) 3.583 1_565
Cl(2) H(8) 2.896 2_685
Cl(2) H(31) 3.163 2_676
O(1) H(22) 3.156 2_576
O(1) H(23) 3.483 2_576
O(1) H(24) 3.547 2_576
O(1) H(29) 3.010 1_565
O(2) H(1) 3.495 2_675
O(2) H(2) 2.773 2_675
O(3) H(1) 2.957 2_675
O(3) H(2) 3.382 2_675
O(3) H(3) 3.014 2_675
O(3) H(36) 2.928 2_675
O(4) H(18) 3.590 2_576
O(4) H(22) 2.886 2_576
O(5) H(5) 2.920 2_566
O(5) H(32) 3.577 2_566
O(5) H(33) 2.769 2_566
O(5) H(43) 2.416 1_445
O(5) H(44) 3.243 1_445
O(6) H(7) 3.123 2_675
O(6) H(14) 3.214 2_675
O(7) H(44) 3.366 1_445
O(8) H(15) 3.225 2_675
C(1) H(2) 3.217 2_675
C(1) H(7) 3.596 2_675
C(1) H(15) 3.098 2_675
C(2) H(7) 3.353 2_675
C(2) H(8) 3.552 2_675
C(2) H(28) 3.387 2_566
C(4) H(22) 3.448 2_576
C(5) H(7) 3.134 2_675
C(6) H(7) 3.344 2_675
C(7) H(2) 3.414 2_675
C(8) H(2) 3.521 2_675
C(9) H(2) 3.452 2_675
C(9) H(4) 3.026 2_675
C(9) H(27) 3.545 2_675
C(9) H(44) 3.495 2_685
C(10) H(41) 3.081 1_565
C(10) H(44) 3.021 2_685
C(11) H(1) 3.364 2_675
C(11) H(25) 2.959 1_565
C(11) H(27) 3.102 2_675
C(11) H(40) 3.379 2_675
C(12) H(22) 3.316 2_576
C(14) H(32) 3.257 1_565
C(15) H(20) 2.879 2_676
C(15) H(34) 3.241 1_556
C(16) H(18) 3.281 2_576
C(16) H(29) 3.469 2_566
C(16) H(34) 3.328 1_556
C(16) H(38) 3.314 1_556
C(17) H(43) 3.316 1_445
C(19) H(13) 3.046 1_545
C(19) H(14) 2.993 2_675
C(19) H(35) 3.442 2_665
C(19) H(40) 2.800 2_665
C(20) H(5) 3.553 2_566
C(20) H(24) 3.153 2_566
C(20) H(38) 3.268 2_565
C(21) H(43) 3.009 2_676
C(24) H(15) 3.582 2_675
C(24) H(16) 3.520 2_675
C(24) H(19) 3.259 1_554
C(24) H(23) 3.319 1_554
C(24) H(26) 3.351 2_665
C(25) H(23) 3.181 1_554
C(25) H(30) 3.350 2_565
C(26) H(11) 2.900 1_545
C(26) H(13) 3.547 1_545
C(26) H(26) 3.461 2_665
C(26) H(27) 3.355 2_665
C(27) H(8) 3.145 2_685
C(27) H(10) 2.956 2_685
C(27) H(31) 3.404 2_676
C(27) H(33) 3.504 2_676
H(1) O(2) 3.495 2_675
H(1) O(3) 2.957 2_675
H(1) C(11) 3.364 2_675
H(1) H(7) 3.542 2_675
H(1) H(15) 2.450 2_675
H(2) O(2) 2.773 2_675
H(2) O(3) 3.382 2_675
H(2) C(1) 3.217 2_675
H(2) C(7) 3.414 2_675
H(2) C(8) 3.521 2_675
H(2) C(9) 3.452 2_675
H(2) H(2) 2.393 2_675
H(2) H(3) 3.289 2_675
H(2) H(7) 3.026 2_675
H(2) H(9) 3.353 2_675
H(2) H(15) 2.910 2_675
H(3) O(3) 3.014 2_675
H(3) H(2) 3.289 2_675
H(4) Cl(2) 3.583 1_545
H(4) C(9) 3.026 2_675
H(4) H(7) 2.640 2_675
H(4) H(8) 2.751 2_675
H(4) H(9) 3.214 2_675
H(5) Cl(1) 3.451 2_676
H(5) O(5) 2.920 2_566
H(5) C(20) 3.553 2_566
H(5) H(28) 2.616 2_566
H(5) H(32) 3.467 2_566
H(5) H(33) 3.472 2_566
H(5) H(43) 3.098 2_676
H(6) H(7) 3.506 2_675
H(6) H(8) 3.550 2_675
H(6) H(9) 3.485 2_675
H(7) O(6) 3.123 2_675
H(7) C(1) 3.596 2_675
H(7) C(2) 3.353 2_675
H(7) C(5) 3.134 2_675
H(7) C(6) 3.344 2_675
H(7) H(1) 3.542 2_675
H(7) H(2) 3.026 2_675
H(7) H(4) 2.640 2_675
H(7) H(6) 3.506 2_675
H(7) H(27) 3.324 2_675
H(8) Cl(1) 3.420 2_685
H(8) Cl(2) 2.896 2_685
H(8) C(2) 3.552 2_675
H(8) C(27) 3.145 2_685
H(8) H(4) 2.751 2_675
H(8) H(6) 3.550 2_675
H(8) H(27) 3.171 2_675
H(8) H(44) 2.849 2_685
H(9) H(2) 3.353 2_675
H(9) H(4) 3.214 2_675
H(9) H(6) 3.485 2_675
H(9) H(44) 3.490 2_685
H(10) Cl(1) 3.545 2_685
H(10) C(27) 2.956 2_685
H(10) H(41) 3.466 1_565
H(10) H(44) 2.129 2_685
H(11) C(26) 2.900 1_565
H(11) H(40) 3.160 1_565
H(11) H(41) 2.134 1_565
H(11) H(42) 3.039 1_565
H(11) H(44) 3.221 2_685
H(12) H(41) 3.531 1_565
H(13) C(19) 3.046 1_565
H(13) C(26) 3.547 1_565
H(13) H(25) 2.160 1_565
H(13) H(26) 3.223 1_565
H(13) H(27) 3.558 1_565
H(13) H(27) 3.477 2_675
H(13) H(29) 3.213 1_565
H(13) H(40) 3.428 1_565
H(13) H(40) 3.325 2_675
H(13) H(41) 3.393 1_565
H(13) H(42) 3.240 1_565
H(14) O(6) 3.214 2_675
H(14) C(19) 2.993 2_675
H(14) H(25) 3.155 1_565
H(14) H(25) 3.058 2_675
H(14) H(27) 2.182 2_675
H(14) H(40) 3.214 1_565
H(14) H(40) 3.146 2_675
H(14) H(41) 3.527 1_565
H(14) H(42) 3.347 2_675
H(15) O(8) 3.225 2_675
H(15) C(1) 3.098 2_675
H(15) C(24) 3.582 2_675
H(15) H(1) 2.450 2_675
H(15) H(2) 2.910 2_675
H(15) H(25) 3.205 1_565
H(15) H(36) 2.839 2_675
H(15) H(40) 3.108 2_675
H(16) C(24) 3.520 2_675
H(16) H(20) 3.378 2_676
H(16) H(26) 3.107 1_565
H(16) H(32) 3.348 1_565
H(16) H(35) 3.114 2_675
H(16) H(36) 3.234 2_675
H(17) H(32) 2.928 1_565
H(18) O(4) 3.590 2_576
H(18) C(16) 3.281 2_576
H(18) H(22) 2.879 2_576
H(18) H(24) 2.832 2_576
H(18) H(26) 3.527 1_565
H(18) H(29) 3.011 1_565
H(18) H(32) 2.972 1_565
H(19) C(24) 3.259 1_556
H(19) H(20) 3.326 2_676
H(19) H(34) 2.661 1_556
H(19) H(35) 2.991 1_556
H(19) H(38) 3.393 1_556
H(20) C(15) 2.879 2_676
H(20) H(16) 3.378 2_676
H(20) H(19) 3.326 2_676
H(20) H(20) 1.985 2_676
H(20) H(21) 3.104 2_676
H(20) H(34) 3.066 1_556
H(21) H(20) 3.104 2_676
H(22) O(1) 3.156 2_576
H(22) O(4) 2.886 2_576
H(22) C(4) 3.448 2_576
H(22) C(12) 3.316 2_576
H(22) H(18) 2.879 2_576
H(22) H(22) 3.453 2_576
H(23) O(1) 3.483 2_576
H(23) C(24) 3.319 1_556
H(23) C(25) 3.181 1_556
H(23) H(34) 2.426 1_556
H(23) H(38) 2.669 1_556
H(23) H(39) 2.912 1_556
H(24) O(1) 3.547 2_576
H(24) C(20) 3.153 2_566
H(24) H(18) 2.832 2_576
H(24) H(28) 2.763 2_566
H(24) H(29) 2.693 2_566
H(24) H(38) 3.096 1_556
H(25) C(11) 2.959 1_545
H(25) H(13) 2.160 1_545
H(25) H(14) 3.155 1_545
H(25) H(14) 3.058 2_675
H(25) H(15) 3.205 1_545
H(25) H(40) 2.778 2_665
H(26) C(24) 3.351 2_665
H(26) C(26) 3.461 2_665
H(26) H(13) 3.223 1_545
H(26) H(16) 3.107 1_545
H(26) H(18) 3.527 1_545
H(26) H(35) 2.629 2_665
H(26) H(36) 3.306 2_665
H(26) H(40) 2.598 2_665
H(27) C(9) 3.545 2_675
H(27) C(11) 3.102 2_675
H(27) C(26) 3.355 2_665
H(27) H(7) 3.324 2_675
H(27) H(8) 3.171 2_675
H(27) H(13) 3.558 1_545
H(27) H(13) 3.477 2_675
H(27) H(14) 2.182 2_675
H(27) H(35) 3.561 2_665
H(27) H(40) 2.548 2_665
H(27) H(41) 3.370 2_665
H(28) C(2) 3.387 2_566
H(28) H(5) 2.616 2_566
H(28) H(24) 2.763 2_566
H(28) H(38) 3.245 2_565
H(29) O(1) 3.010 1_545
H(29) C(16) 3.469 2_566
H(29) H(13) 3.213 1_545
H(29) H(18) 3.011 1_545
H(29) H(24) 2.693 2_566
H(29) H(38) 3.158 2_565
H(30) C(25) 3.350 2_565
H(30) H(37) 3.049 2_565
H(30) H(38) 2.865 2_565
H(31) Cl(1) 3.543 1_545
H(31) Cl(2) 3.163 2_676
H(31) C(27) 3.404 2_676
H(31) H(43) 2.777 2_676
H(32) As(2) 3.196 2_566
H(32) O(5) 3.577 2_566
H(32) C(14) 3.257 1_545
H(32) H(5) 3.467 2_566
H(32) H(16) 3.348 1_545
H(32) H(17) 2.928 1_545
H(32) H(18) 2.972 1_545
H(32) H(43) 3.161 2_676
H(33) O(5) 2.769 2_566
H(33) C(27) 3.504 2_676
H(33) H(5) 3.472 2_566
H(33) H(43) 2.609 2_676
H(34) C(15) 3.241 1_554
H(34) C(16) 3.328 1_554
H(34) H(19) 2.661 1_554
H(34) H(20) 3.066 1_554
H(34) H(23) 2.426 1_554
H(35) Cl(1) 3.506 2_675
H(35) C(19) 3.442 2_665
H(35) H(16) 3.114 2_675
H(35) H(19) 2.991 1_554
H(35) H(26) 2.629 2_665
H(35) H(27) 3.561 2_665
H(36) O(3) 2.928 2_675
H(36) H(15) 2.839 2_675
H(36) H(16) 3.234 2_675
H(36) H(26) 3.306 2_665
H(37) H(30) 3.049 2_565
H(37) H(37) 3.211 2_565
H(37) H(41) 3.456 2_565
H(37) H(42) 3.579 2_565
H(38) C(16) 3.314 1_554
H(38) C(20) 3.268 2_565
H(38) H(19) 3.393 1_554
H(38) H(23) 2.669 1_554
H(38) H(24) 3.096 1_554
H(38) H(28) 3.245 2_565
H(38) H(29) 3.158 2_565
H(38) H(30) 2.865 2_565
H(39) H(23) 2.912 1_554
H(40) C(11) 3.379 2_675
H(40) C(19) 2.800 2_665
H(40) H(11) 3.160 1_545
H(40) H(13) 3.428 1_545
H(40) H(13) 3.325 2_675
H(40) H(14) 3.214 1_545
H(40) H(14) 3.146 2_675
H(40) H(15) 3.108 2_675
H(40) H(25) 2.778 2_665
H(40) H(26) 2.598 2_665
H(40) H(27) 2.548 2_665
H(41) Cl(1) 3.412 2_675
H(41) C(10) 3.081 1_545
H(41) H(10) 3.466 1_545
H(41) H(11) 2.134 1_545
H(41) H(12) 3.531 1_545
H(41) H(13) 3.393 1_545
H(41) H(14) 3.527 1_545
H(41) H(27) 3.370 2_665
H(41) H(37) 3.456 2_565
H(42) H(11) 3.039 1_545
H(42) H(13) 3.240 1_545
H(42) H(14) 3.347 2_675
H(42) H(37) 3.579 2_565
H(43) O(5) 2.416 1_665
H(43) C(17) 3.316 1_665
H(43) C(21) 3.009 2_676
H(43) H(5) 3.098 2_676
H(43) H(31) 2.777 2_676
H(43) H(32) 3.161 2_676
H(43) H(33) 2.609 2_676
H(44) I(1) 3.591 2_685
H(44) O(5) 3.243 1_665
H(44) O(7) 3.366 1_665
H(44) C(9) 3.495 2_685
H(44) C(10) 3.021 2_685
H(44) H(8) 2.849 2_685
H(44) H(9) 3.490 2_685
H(44) H(10) 2.129 2_685
H(44) H(11) 3.221 2_685

loop_
_geom_torsion_atom_site_label_1
_geom_torsion_atom_site_label_2
_geom_torsion_atom_site_label_3
_geom_torsion_atom_site_label_4
_geom_torsion
_geom_torsion_site_symmetry_1
_geom_torsion_site_symmetry_3
_geom_torsion_site_symmetry_4
I(1) Pt(1) As(1) C(1) 4.4(2) . . .
I(1) Pt(1) As(1) C(3) 123.22(15) . . .
I(1) Pt(1) As(1) C(6) -118.5(2) . . .
I(1) Pt(1) As(1) C(1) 175.6(2) . 2_575 2_575
I(1) Pt(1) As(1) C(3) 56.78(15) . 2_575 2_575
I(1) Pt(1) As(1) C(6) -61.5(2) . 2_575 2_575
I(1) Pt(1) As(1) C(1) -175.6(2) 2_575 . .
I(1) Pt(1) As(1) C(3) -56.78(15) 2_575 . .
I(1) Pt(1) As(1) C(6) 61.5(2) 2_575 . .
I(1) Pt(1) As(1) C(1) -4.4(2) 2_575 2_575 2_575
I(1) Pt(1) As(1) C(3) -123.22(15) 2_575 2_575 2_575
I(1) Pt(1) As(1) C(6) 118.5(2) 2_575 2_575 2_575
Pt(1) As(1) C(3) C(4) 120.6(5) . . .
Pt(1) As(1) C(3) C(7) -56.7(4) . . .
Pt(1) As(1) C(6) C(5) -114.8(5) . . .
Pt(1) As(1) C(6) C(22) 63.1(4) . . .
C(1) As(1) C(3) C(4) -109.0(5) . . .
C(1) As(1) C(3) C(7) 73.6(4) . . .
C(1) As(1) C(6) C(5) 112.7(5) . . .
C(1) As(1) C(6) C(22) -69.4(5) . . .
C(3) As(1) C(6) C(5) 8.4(6) . . .
C(3) As(1) C(6) C(22) -173.7(4) . . .
C(6) As(1) C(3) C(4) -2.6(6) . . .
C(6) As(1) C(3) C(7) -180.0(3) . . .
C(2) As(2) C(4) C(3) 137.1(6) . . .
C(2) As(2) C(4) C(12) -51.4(5) . . .
C(2) As(2) C(5) C(6) -135.1(6) . . .
C(2) As(2) C(5) C(17) 53.1(4) . . .
C(4) As(2) C(5) C(6) -31.1(6) . . .
C(4) As(2) C(5) C(17) 157.2(4) . . .
C(5) As(2) C(4) C(3) 36.4(6) . . .
C(5) As(2) C(4) C(12) -152.1(4) . . .
C(7) O(2) C(8) C(9) -179.5(7) . . .
C(7) O(2) C(8) C(10) -61.7(9) . . .
C(7) O(2) C(8) C(11) 63.5(8) . . .
C(8) O(2) C(7) O(1) -4.5(12) . . .
C(8) O(2) C(7) C(3) 172.5(6) . . .
C(12) O(4) C(13) C(14) 64.5(8) . . .
C(12) O(4) C(13) C(15) -61.9(7) . . .
C(12) O(4) C(13) C(16) -179.0(6) . . .
C(13) O(4) C(12) O(3) -2.6(10) . . .
C(13) O(4) C(12) C(4) 172.2(5) . . .
C(17) O(6) C(18) C(19) 178.8(7) . . .
C(17) O(6) C(18) C(20) 60.7(8) . . .
C(17) O(6) C(18) C(21) -65.1(9) . . .
C(18) O(6) C(17) O(5) 1.7(12) . . .
C(18) O(6) C(17) C(5) 177.2(6) . . .
C(22) O(8) C(23) C(24) -177.3(6) . . .
C(22) O(8) C(23) C(25) 65.1(7) . . .
C(22) O(8) C(23) C(26) -58.6(8) . . .
C(23) O(8) C(22) O(7) -5.8(11) . . .
C(23) O(8) C(22) C(6) 174.4(5) . . .
As(1) C(3) C(4) As(2) -23.2(8) . . .
As(1) C(3) C(4) C(12) 165.5(4) . . .
As(1) C(3) C(7) O(1) 132.1(7) . . .
As(1) C(3) C(7) O(2) -45.0(7) . . .
C(4) C(3) C(7) O(1) -45.4(11) . . .
C(4) C(3) C(7) O(2) 137.5(6) . . .
C(7) C(3) C(4) As(2) 154.0(5) . . .
C(7) C(3) C(4) C(12) -17.3(8) . . .
As(2) C(4) C(12) O(3) 146.1(6) . . .
As(2) C(4) C(12) O(4) -28.9(7) . . .
C(3) C(4) C(12) O(3) -41.8(10) . . .
C(3) C(4) C(12) O(4) 143.3(5) . . .
As(2) C(5) C(6) As(1) 12.0(8) . . .
As(2) C(5) C(6) C(22) -165.9(4) . . .
As(2) C(5) C(17) O(5) 52.1(9) . . .
As(2) C(5) C(17) O(6) -123.5(5) . . .
C(6) C(5) C(17) O(5) -120.3(8) . . .
C(6) C(5) C(17) O(6) 64.1(9) . . .
C(17) C(5) C(6) As(1) -177.3(4) . . .
C(17) C(5) C(6) C(22) 4.9(9) . . .
As(1) C(6) C(22) O(7) -144.4(5) . . .
As(1) C(6) C(22) O(8) 35.4(7) . . .
C(5) C(6) C(22) O(7) 33.7(10) . . .
C(5) C(6) C(22) O(8) -146.6(6) . . .
